data_4109623
loop_
_publ_author_name
'Wesley H. Monillas'
'Glenn P. A. Yap'
'Leonard A. MacAdams'
'Klaus H. Theopold'

_publ_section_title
;
 Binding and Activation of Small Molecules by Three-Coordinate Cr(I)
;
_journal_name_full 'Journal of the American Chemical Society'
_journal_page_first 8090
_journal_page_last 8091
_journal_paper_doi 10.1021/ja0725549
_journal_volume 129
_journal_year 2007
_chemical_formula_sum 'C66 H94 Cr2 N4 O3'
_chemical_formula_weight 1095.45
_chemical_name_common '[(i-Pr2Ph)2nacnacCr]2(CO)3'
_chemical_name_systematic
; 
 ? 
;
_space_group_IT_number 14
_symmetry_cell_setting monoclinic
_symmetry_space_group_name_Hall '-P 2yn'
_symmetry_space_group_name_H-M 'P 1 21/n 1'
_atom_sites_solution_hydrogens geom
_atom_sites_solution_primary direct
_atom_sites_solution_secondary difmap
_audit_creation_method SHELXL-97
_cell_angle_alpha 90.00
_cell_angle_beta 93.91(3)
_cell_angle_gamma 90.00
_cell_formula_units_Z 4
_cell_length_a 13.824(5)
_cell_length_b 21.100(9)
_cell_length_c 21.238(8)
_cell_measurement_reflns_used 949
_cell_measurement_temperature 120(2)
_cell_measurement_theta_max 23.35
_cell_measurement_theta_min 2.58
_cell_volume 6180(4)
_computing_cell_refinement 'SAINT (Bruker, 2002)'
_computing_data_collection 'SMART (Bruker, 2002)'
_computing_data_reduction SAINT
_computing_molecular_graphics 'SHELXTL (Sheldrick, 2001)'
_computing_publication_material SHELXTL
_computing_structure_refinement 'SHELXL-97 (Sheldrick, 1997)'
_computing_structure_solution 'SHELXS-97 (Sheldrick, 1990)'
_diffrn_ambient_temperature 120(2)
_diffrn_detector_area_resol_mean 836.6
_diffrn_measured_fraction_theta_full 1.000
_diffrn_measured_fraction_theta_max 0.933
_diffrn_measurement_device_type 'Bruker AXS APEX diffractometer'
_diffrn_measurement_method \w
_diffrn_radiation_monochromator graphite
_diffrn_radiation_source 'fine-focus sealed tube'
_diffrn_radiation_type MoK\a
_diffrn_radiation_wavelength 0.71073
_diffrn_reflns_av_R_equivalents 0.0584
_diffrn_reflns_av_sigmaI/netI 0.0613
_diffrn_reflns_limit_h_max 18
_diffrn_reflns_limit_h_min -18
_diffrn_reflns_limit_k_max 27
_diffrn_reflns_limit_k_min -27
_diffrn_reflns_limit_l_max 26
_diffrn_reflns_limit_l_min -28
_diffrn_reflns_number 59149
_diffrn_reflns_theta_full 25.00
_diffrn_reflns_theta_max 28.44
_diffrn_reflns_theta_min 1.71
_diffrn_standards_decay_% 1
_diffrn_standards_interval_count 0
_diffrn_standards_interval_time 0
_diffrn_standards_number 0
_exptl_absorpt_coefficient_mu 0.398
_exptl_absorpt_correction_T_max 0.9650
_exptl_absorpt_correction_T_min 0.8569
_exptl_absorpt_correction_type multi-scan
_exptl_absorpt_process_details 'SADABS (Sheldrick, 2003)'
_exptl_crystal_colour orange
_exptl_crystal_density_diffrn 1.177
_exptl_crystal_description plate
_exptl_crystal_F_000 2360
_exptl_crystal_size_max 0.40
_exptl_crystal_size_mid 0.34
_exptl_crystal_size_min 0.09
_platon_squeeze_details
;
 Reference : Spek, A.L. (2003), J.Appl.Cryst. 36, 7-13
Void space analysis is consistent with 1 molecules of 
cocrystallized pentane per compound molecule.
;
_refine_diff_density_max 0.600
_refine_diff_density_min -0.405
_refine_diff_density_rms 0.056
_refine_ls_extinction_method none
_refine_ls_goodness_of_fit_ref 1.016
_refine_ls_hydrogen_treatment constr
_refine_ls_matrix_type full
_refine_ls_number_parameters 651
_refine_ls_number_reflns 14546
_refine_ls_number_restraints 0
_refine_ls_restrained_S_all 1.016
_refine_ls_R_factor_all 0.0756
_refine_ls_R_factor_gt 0.0485
_refine_ls_shift/su_max 0.003
_refine_ls_shift/su_mean 0.000
_refine_ls_structure_factor_coef Fsqd
_refine_ls_weighting_details 'calc w=1/[\s^2^(Fo^2^)+(0.0121P)^2^+4.0911P] where P=(Fo^2^+2Fc^2^)/3'
_refine_ls_weighting_scheme calc
_refine_ls_wR_factor_gt 0.0915
_refine_ls_wR_factor_ref 0.0975
_reflns_number_gt 10175
_reflns_number_total 14546
_reflns_threshold_expression >2sigma(I)
_cod_data_source_file ja0725549si20070412_124429.cif
_cod_data_source_block klat124s
_cod_database_code 4109623

loop_
_symmetry_equiv_pos_as_xyz
'x, y, z'
'-x+1/2, y+1/2, -z+1/2'
'-x, -y, -z'
'x-1/2, -y-1/2, z-1/2'

loop_
_atom_site_label
_atom_site_type_symbol
_atom_site_fract_x
_atom_site_fract_y
_atom_site_fract_z
_atom_site_U_iso_or_equiv
_atom_site_adp_type
_atom_site_occupancy
_atom_site_symmetry_multiplicity
_atom_site_calc_flag
_atom_site_refinement_flags
Cr1 Cr 0.35167(2) 0.150893(15) 0.101137(15) 0.02363(8) Uani 1 1 d .
Cr2 Cr 0.14652(2) 0.288895(15) 0.039954(15) 0.02483(8) Uani 1 1 d .
N1 N 0.36823(11) 0.10450(7) 0.18405(7) 0.0232(3) Uani 1 1 d .
N2 N 0.49486(11) 0.13850(7) 0.09054(8) 0.0244(4) Uani 1 1 d .
N3 N 0.14835(11) 0.36565(7) -0.01515(7) 0.0214(3) Uani 1 1 d .
N4 N 0.00576(11) 0.30207(8) 0.05269(8) 0.0252(4) Uani 1 1 d .
O1 O 0.24823(12) 0.06476(8) 0.00676(8) 0.0474(4) Uani 1 1 d .
O2 O 0.16429(10) 0.21790(7) 0.10834(7) 0.0323(3) Uani 1 1 d .
O3 O 0.28510(10) 0.25849(7) 0.02008(7) 0.0331(3) Uani 1 1 d .
C1 C 0.28911(16) 0.09798(11) 0.04327(10) 0.0328(5) Uani 1 1 d .
C2 C 0.23511(14) 0.18466(9) 0.11328(9) 0.0247(4) Uani 1 1 d .
C3 C 0.32677(14) 0.21514(10) 0.04692(9) 0.0270(4) Uani 1 1 d .
C4 C 0.29339(15) 0.16090(10) 0.26902(9) 0.0285(5) Uani 1 1 d .
C5 C 0.21393(17) 0.16935(11) 0.30528(10) 0.0366(5) Uani 1 1 d .
H5A H 0.2150 0.2029 0.3351 0.044 Uiso 1 1 calc R
C6 C 0.13416(17) 0.13039(11) 0.29894(11) 0.0386(6) Uani 1 1 d .
H6A H 0.0811 0.1369 0.3244 0.046 Uiso 1 1 calc R
C7 C 0.13155(16) 0.08193(11) 0.25555(10) 0.0348(5) Uani 1 1 d .
H7A H 0.0763 0.0551 0.2515 0.042 Uiso 1 1 calc R
C8 C 0.20811(15) 0.07114(10) 0.21732(9) 0.0274(4) Uani 1 1 d .
C9 C 0.28901(14) 0.11133(9) 0.22480(9) 0.0253(4) Uani 1 1 d .
C10 C 0.37860(16) 0.20623(10) 0.27711(10) 0.0346(5) Uani 1 1 d .
H10A H 0.4278 0.1930 0.2473 0.041 Uiso 1 1 calc R
C11 C 0.4269(2) 0.20463(15) 0.34387(13) 0.0664(8) Uani 1 1 d .
H11A H 0.4501 0.1616 0.3536 0.100 Uiso 1 1 calc R
H11B H 0.3797 0.2171 0.3740 0.100 Uiso 1 1 calc R
H11C H 0.4817 0.2341 0.3468 0.100 Uiso 1 1 calc R
C12 C 0.3485(2) 0.27364(12) 0.26099(15) 0.0597(8) Uani 1 1 d .
H12A H 0.3209 0.2754 0.2173 0.090 Uiso 1 1 calc R
H12B H 0.4052 0.3015 0.2658 0.090 Uiso 1 1 calc R
H12C H 0.2998 0.2876 0.2894 0.090 Uiso 1 1 calc R
C13 C 0.19972(15) 0.01891(10) 0.16838(10) 0.0305(5) Uani 1 1 d .
H13A H 0.2587 0.0205 0.1437 0.037 Uiso 1 1 calc R
C14 C 0.19489(19) -0.04703(11) 0.19827(11) 0.0444(6) Uani 1 1 d .
H14A H 0.2544 -0.0549 0.2249 0.067 Uiso 1 1 calc R
H14B H 0.1882 -0.0792 0.1649 0.067 Uiso 1 1 calc R
H14C H 0.1389 -0.0492 0.2241 0.067 Uiso 1 1 calc R
C15 C 0.11086(17) 0.02926(12) 0.12236(11) 0.0422(6) Uani 1 1 d .
H15A H 0.1122 0.0724 0.1053 0.063 Uiso 1 1 calc R
H15B H 0.0517 0.0233 0.1446 0.063 Uiso 1 1 calc R
H15C H 0.1119 -0.0014 0.0877 0.063 Uiso 1 1 calc R
C16 C 0.43961(17) 0.03354(11) 0.26741(10) 0.0378(5) Uani 1 1 d .
H16A H 0.4295 0.0633 0.3018 0.057 Uiso 1 1 calc R
H16B H 0.5007 0.0107 0.2765 0.057 Uiso 1 1 calc R
H16C H 0.3859 0.0032 0.2637 0.057 Uiso 1 1 calc R
C17 C 0.44383(15) 0.06969(9) 0.20617(9) 0.0261(4) Uani 1 1 d .
C18 C 0.53024(14) 0.06611(10) 0.17640(10) 0.0278(4) Uani 1 1 d .
H18A H 0.5769 0.0368 0.1937 0.033 Uiso 1 1 calc R
C19 C 0.55634(14) 0.10069(9) 0.12405(10) 0.0272(4) Uani 1 1 d .
C20 C 0.66051(15) 0.09482(11) 0.10716(11) 0.0376(5) Uani 1 1 d .
H20A H 0.6897 0.1371 0.1057 0.056 Uiso 1 1 calc R
H20B H 0.6625 0.0745 0.0658 0.056 Uiso 1 1 calc R
H20C H 0.6969 0.0690 0.1390 0.056 Uiso 1 1 calc R
C21 C 0.53846(14) 0.15865(10) -0.01893(10) 0.0305(5) Uani 1 1 d .
C22 C 0.57115(16) 0.20166(11) -0.06252(11) 0.0384(6) Uani 1 1 d .
H22A H 0.5738 0.1891 -0.1053 0.046 Uiso 1 1 calc R
C23 C 0.59972(16) 0.26192(12) -0.04476(12) 0.0420(6) Uani 1 1 d .
H23A H 0.6205 0.2908 -0.0754 0.050 Uiso 1 1 calc R
C24 C 0.59822(16) 0.28032(11) 0.01722(12) 0.0399(6) Uani 1 1 d .
H24A H 0.6192 0.3217 0.0292 0.048 Uiso 1 1 calc R
C25 C 0.56644(14) 0.23930(10) 0.06270(11) 0.0324(5) Uani 1 1 d .
C26 C 0.53514(13) 0.17869(10) 0.04367(10) 0.0265(4) Uani 1 1 d .
C27 C 0.50787(15) 0.09288(11) -0.04107(10) 0.0347(5) Uani 1 1 d .
H27A H 0.4872 0.0687 -0.0038 0.042 Uiso 1 1 calc R
C28 C 0.42197(17) 0.09569(13) -0.09031(11) 0.0479(6) Uani 1 1 d .
H28A H 0.3688 0.1194 -0.0732 0.072 Uiso 1 1 calc R
H28B H 0.4002 0.0526 -0.1009 0.072 Uiso 1 1 calc R
H28C H 0.4419 0.1169 -0.1284 0.072 Uiso 1 1 calc R
C29 C 0.59119(18) 0.05662(12) -0.06870(12) 0.0456(6) Uani 1 1 d .
H29A H 0.6456 0.0533 -0.0368 0.068 Uiso 1 1 calc R
H29B H 0.6122 0.0793 -0.1056 0.068 Uiso 1 1 calc R
H29C H 0.5691 0.0141 -0.0813 0.068 Uiso 1 1 calc R
C30 C 0.56565(18) 0.26182(11) 0.13022(12) 0.0443(6) Uani 1 1 d .
H30A H 0.5367 0.2273 0.1552 0.053 Uiso 1 1 calc R
C31 C 0.5024(2) 0.32049(15) 0.13505(16) 0.0718(10) Uani 1 1 d .
H31A H 0.4366 0.3112 0.1173 0.108 Uiso 1 1 calc R
H31B H 0.5297 0.3554 0.1115 0.108 Uiso 1 1 calc R
H31C H 0.5001 0.3326 0.1795 0.108 Uiso 1 1 calc R
C32 C 0.66730(19) 0.27437(13) 0.15943(12) 0.0510(7) Uani 1 1 d .
H32A H 0.7069 0.2361 0.1562 0.076 Uiso 1 1 calc R
H32B H 0.6639 0.2858 0.2039 0.076 Uiso 1 1 calc R
H32C H 0.6966 0.3092 0.1369 0.076 Uiso 1 1 calc R
C33 C 0.29982(15) 0.42261(10) 0.01046(10) 0.0310(5) Uani 1 1 d .
C34 C 0.39652(17) 0.43244(11) -0.00086(13) 0.0450(6) Uani 1 1 d .
H34A H 0.4355 0.4586 0.0270 0.054 Uiso 1 1 calc R
C35 C 0.43643(17) 0.40519(12) -0.05127(14) 0.0507(7) Uani 1 1 d .
H35A H 0.5030 0.4118 -0.0576 0.061 Uiso 1 1 calc R
C36 C 0.38089(17) 0.36816(11) -0.09300(12) 0.0435(6) Uani 1 1 d .
H36A H 0.4094 0.3504 -0.1284 0.052 Uiso 1 1 calc R
C37 C 0.28324(15) 0.35617(9) -0.08427(10) 0.0300(5) Uani 1 1 d .
C38 C 0.24470(13) 0.38312(9) -0.03124(9) 0.0232(4) Uani 1 1 d .
C39 C 0.25545(17) 0.45256(11) 0.06706(11) 0.0406(6) Uani 1 1 d .
H39A H 0.1840 0.4557 0.0565 0.049 Uiso 1 1 calc R
C40 C 0.2701(2) 0.41122(14) 0.12583(12) 0.0584(7) Uani 1 1 d .
H40A H 0.2481 0.3680 0.1159 0.088 Uiso 1 1 calc R
H40B H 0.2326 0.4286 0.1594 0.088 Uiso 1 1 calc R
H40C H 0.3390 0.4105 0.1400 0.088 Uiso 1 1 calc R
C41 C 0.2922(2) 0.51931(12) 0.08170(15) 0.0648(8) Uani 1 1 d .
H41A H 0.2845 0.5453 0.0435 0.097 Uiso 1 1 calc R
H41B H 0.3609 0.5176 0.0964 0.097 Uiso 1 1 calc R
H41C H 0.2548 0.5380 0.1146 0.097 Uiso 1 1 calc R
C42 C 0.22385(19) 0.31529(12) -0.13044(11) 0.0446(6) Uani 1 1 d .
H42A H 0.1592 0.3084 -0.1131 0.054 Uiso 1 1 calc R
C43 C 0.2699(3) 0.25053(13) -0.13895(13) 0.0794(11) Uani 1 1 d .
H43A H 0.2792 0.2294 -0.0979 0.119 Uiso 1 1 calc R
H43B H 0.3329 0.2558 -0.1569 0.119 Uiso 1 1 calc R
H43C H 0.2274 0.2247 -0.1675 0.119 Uiso 1 1 calc R
C44 C 0.2066(2) 0.34708(14) -0.19480(12) 0.0656(9) Uani 1 1 d .
H44A H 0.1766 0.3887 -0.1896 0.098 Uiso 1 1 calc R
H44B H 0.1635 0.3206 -0.2223 0.098 Uiso 1 1 calc R
H44C H 0.2686 0.3524 -0.2139 0.098 Uiso 1 1 calc R
C45 C 0.09002(15) 0.46027(9) -0.07310(10) 0.0291(5) Uani 1 1 d .
H45A H 0.1379 0.4883 -0.0514 0.044 Uiso 1 1 calc R
H45B H 0.0287 0.4831 -0.0810 0.044 Uiso 1 1 calc R
H45C H 0.1138 0.4465 -0.1133 0.044 Uiso 1 1 calc R
C46 C 0.07413(14) 0.40328(9) -0.03253(9) 0.0228(4) Uani 1 1 d .
C47 C -0.02014(14) 0.39294(9) -0.01469(9) 0.0263(4) Uani 1 1 d .
H47A H -0.0682 0.4216 -0.0315 0.032 Uiso 1 1 calc R
C48 C -0.05221(14) 0.34554(10) 0.02483(9) 0.0273(4) Uani 1 1 d .
C49 C -0.15907(15) 0.34500(11) 0.03574(12) 0.0396(6) Uani 1 1 d .
H49A H -0.1863 0.3032 0.0247 0.059 Uiso 1 1 calc R
H49B H -0.1924 0.3774 0.0093 0.059 Uiso 1 1 calc R
H49C H -0.1679 0.3539 0.0803 0.059 Uiso 1 1 calc R
C50 C -0.06744(13) 0.19739(10) 0.06670(10) 0.0270(4) Uani 1 1 d .
C51 C -0.09543(14) 0.15024(10) 0.10714(10) 0.0312(5) Uani 1 1 d .
H51A H -0.1166 0.1105 0.0903 0.037 Uiso 1 1 calc R
C52 C -0.09311(15) 0.16005(10) 0.17153(11) 0.0342(5) Uani 1 1 d .
H52A H -0.1111 0.1269 0.1987 0.041 Uiso 1 1 calc R
C53 C -0.06468(15) 0.21790(10) 0.19634(10) 0.0325(5) Uani 1 1 d .
H53A H -0.0653 0.2247 0.2405 0.039 Uiso 1 1 calc R
C54 C -0.03509(14) 0.26660(10) 0.15804(10) 0.0284(5) Uani 1 1 d .
C55 C -0.03548(13) 0.25541(9) 0.09308(9) 0.0246(4) Uani 1 1 d .
C56 C -0.07145(15) 0.18584(11) -0.00393(10) 0.0349(5) Uani 1 1 d .
H56A H -0.0658 0.2280 -0.0249 0.042 Uiso 1 1 calc R
C57 C 0.01373(19) 0.14565(16) -0.02218(13) 0.0650(9) Uani 1 1 d .
H57A H 0.0746 0.1668 -0.0083 0.098 Uiso 1 1 calc R
H57B H 0.0104 0.1403 -0.0681 0.098 Uiso 1 1 calc R
H57C H 0.0110 0.1040 -0.0019 0.098 Uiso 1 1 calc R
C58 C -0.16744(18) 0.15672(13) -0.02873(12) 0.0514(7) Uani 1 1 d .
H58A H -0.2211 0.1827 -0.0153 0.077 Uiso 1 1 calc R
H58B H -0.1728 0.1137 -0.0119 0.077 Uiso 1 1 calc R
H58C H -0.1701 0.1550 -0.0749 0.077 Uiso 1 1 calc R
C59 C -0.00349(16) 0.32947(11) 0.18761(10) 0.0369(5) Uani 1 1 d .
H59A H 0.0140 0.3586 0.1530 0.044 Uiso 1 1 calc R
C60 C -0.0855(2) 0.36037(12) 0.22176(14) 0.0565(7) Uani 1 1 d .
H60A H -0.1412 0.3678 0.1916 0.085 Uiso 1 1 calc R
H60B H -0.0630 0.4008 0.2401 0.085 Uiso 1 1 calc R
H60C H -0.1048 0.3322 0.2554 0.085 Uiso 1 1 calc R
C61 C 0.08565(19) 0.32112(14) 0.23298(13) 0.0553(7) Uani 1 1 d .
H61A H 0.1386 0.3032 0.2103 0.083 Uiso 1 1 calc R
H61B H 0.0703 0.2924 0.2672 0.083 Uiso 1 1 calc R
H61C H 0.1055 0.3624 0.2507 0.083 Uiso 1 1 calc R

loop_
_atom_site_aniso_label
_atom_site_aniso_U_11
_atom_site_aniso_U_22
_atom_site_aniso_U_33
_atom_site_aniso_U_23
_atom_site_aniso_U_13
_atom_site_aniso_U_12
Cr1 0.02009(16) 0.02968(17) 0.02153(17) 0.00555(14) 0.00436(12) 0.00314(13)
Cr2 0.01888(16) 0.02990(18) 0.02628(18) 0.00784(14) 0.00577(13) 0.00064(13)
N1 0.0239(8) 0.0273(9) 0.0185(9) 0.0011(7) 0.0021(7) 0.0015(7)
N2 0.0228(8) 0.0264(9) 0.0241(9) 0.0017(7) 0.0029(7) 0.0007(7)
N3 0.0204(8) 0.0243(8) 0.0198(8) 0.0004(7) 0.0047(6) -0.0022(7)
N4 0.0199(8) 0.0318(9) 0.0244(9) 0.0029(7) 0.0047(7) -0.0024(7)
O1 0.0481(10) 0.0541(11) 0.0392(10) -0.0085(8) -0.0023(8) -0.0052(8)
O2 0.0240(7) 0.0375(8) 0.0364(9) 0.0118(7) 0.0090(6) 0.0054(6)
O3 0.0245(8) 0.0379(9) 0.0379(9) 0.0149(7) 0.0102(6) 0.0050(6)
C1 0.0316(12) 0.0389(13) 0.0282(12) 0.0045(10) 0.0047(9) 0.0040(10)
C2 0.0247(10) 0.0301(11) 0.0197(10) 0.0068(8) 0.0049(8) -0.0025(9)
C3 0.0196(10) 0.0379(12) 0.0243(11) 0.0017(9) 0.0070(8) 0.0020(9)
C4 0.0363(12) 0.0295(11) 0.0201(11) 0.0057(9) 0.0038(9) 0.0062(9)
C5 0.0514(14) 0.0354(12) 0.0242(12) 0.0019(9) 0.0113(10) 0.0081(11)
C6 0.0403(13) 0.0453(14) 0.0325(13) 0.0088(11) 0.0182(10) 0.0099(11)
C7 0.0320(12) 0.0391(13) 0.0341(13) 0.0094(10) 0.0088(10) 0.0010(10)
C8 0.0308(11) 0.0302(11) 0.0215(11) 0.0078(9) 0.0034(8) 0.0037(9)
C9 0.0287(11) 0.0300(11) 0.0177(10) 0.0088(8) 0.0054(8) 0.0066(8)
C10 0.0395(13) 0.0367(12) 0.0275(12) -0.0063(10) 0.0022(10) -0.0003(10)
C11 0.069(2) 0.076(2) 0.0517(18) 0.0022(15) -0.0186(15) -0.0070(16)
C12 0.0627(18) 0.0407(15) 0.073(2) 0.0044(14) -0.0137(15) -0.0087(13)
C13 0.0336(12) 0.0324(11) 0.0259(11) 0.0028(9) 0.0046(9) -0.0033(9)
C14 0.0588(16) 0.0368(13) 0.0376(14) 0.0009(11) 0.0038(12) -0.0019(12)
C15 0.0427(14) 0.0449(14) 0.0385(14) 0.0023(11) -0.0010(11) -0.0079(11)
C16 0.0397(13) 0.0453(14) 0.0285(12) 0.0102(10) 0.0021(10) 0.0120(11)
C17 0.0305(11) 0.0261(10) 0.0214(11) -0.0010(8) -0.0014(8) 0.0033(8)
C18 0.0257(11) 0.0290(11) 0.0281(12) 0.0014(9) -0.0036(8) 0.0046(8)
C19 0.0240(10) 0.0270(11) 0.0303(12) -0.0034(9) -0.0003(8) 0.0022(8)
C20 0.0223(11) 0.0426(13) 0.0482(15) 0.0099(11) 0.0039(10) 0.0060(10)
C21 0.0216(10) 0.0391(12) 0.0311(12) 0.0077(10) 0.0048(9) 0.0076(9)
C22 0.0348(13) 0.0501(15) 0.0311(13) 0.0103(11) 0.0090(10) 0.0116(11)
C23 0.0334(13) 0.0448(14) 0.0499(16) 0.0228(12) 0.0168(11) 0.0079(11)
C24 0.0306(12) 0.0337(12) 0.0572(16) 0.0083(11) 0.0154(11) 0.0029(10)
C25 0.0204(10) 0.0366(12) 0.0414(13) 0.0032(10) 0.0114(9) 0.0008(9)
C26 0.0164(9) 0.0318(11) 0.0319(12) 0.0068(9) 0.0058(8) 0.0040(8)
C27 0.0328(12) 0.0449(13) 0.0270(12) 0.0014(10) 0.0062(9) 0.0039(10)
C28 0.0408(14) 0.0643(17) 0.0383(15) -0.0040(12) 0.0009(11) 0.0072(12)
C29 0.0435(14) 0.0475(15) 0.0463(15) -0.0048(12) 0.0072(12) 0.0060(11)
C30 0.0490(15) 0.0373(13) 0.0492(15) -0.0069(11) 0.0222(12) -0.0164(11)
C31 0.0385(16) 0.087(2) 0.090(2) -0.0455(19) 0.0041(15) 0.0046(15)
C32 0.0580(17) 0.0515(16) 0.0432(16) 0.0058(12) 0.0024(13) 0.0044(13)
C33 0.0291(11) 0.0287(11) 0.0348(12) 0.0051(9) -0.0009(9) -0.0025(9)
C34 0.0306(13) 0.0412(14) 0.0621(18) 0.0101(12) -0.0053(12) -0.0096(11)
C35 0.0242(12) 0.0525(16) 0.077(2) 0.0238(15) 0.0159(13) -0.0010(11)
C36 0.0398(14) 0.0412(14) 0.0528(16) 0.0172(12) 0.0262(12) 0.0117(11)
C37 0.0351(12) 0.0263(11) 0.0303(12) 0.0078(9) 0.0133(9) 0.0042(9)
C38 0.0221(10) 0.0217(10) 0.0265(11) 0.0063(8) 0.0056(8) -0.0001(8)
C39 0.0387(13) 0.0393(13) 0.0424(15) -0.0117(11) -0.0081(11) -0.0005(10)
C40 0.076(2) 0.0625(18) 0.0363(15) -0.0113(13) 0.0030(14) 0.0033(15)
C41 0.071(2) 0.0437(16) 0.077(2) -0.0177(15) -0.0166(17) -0.0006(14)
C42 0.0574(16) 0.0471(14) 0.0312(13) -0.0097(11) 0.0172(12) -0.0008(12)
C43 0.157(4) 0.0426(17) 0.0374(17) -0.0039(13) 0.0001(19) 0.0154(19)
C44 0.092(2) 0.0635(19) 0.0402(16) -0.0068(14) -0.0033(15) 0.0296(17)
C45 0.0322(11) 0.0278(11) 0.0275(11) 0.0039(9) 0.0038(9) 0.0034(9)
C46 0.0274(10) 0.0243(10) 0.0165(10) -0.0030(8) 0.0010(8) 0.0005(8)
C47 0.0236(10) 0.0298(11) 0.0254(11) 0.0015(9) 0.0010(8) 0.0056(8)
C48 0.0227(10) 0.0330(11) 0.0265(11) -0.0018(9) 0.0036(8) 0.0024(9)
C49 0.0226(11) 0.0471(14) 0.0498(15) 0.0121(12) 0.0082(10) 0.0041(10)
C50 0.0168(10) 0.0344(11) 0.0300(12) 0.0006(9) 0.0032(8) 0.0013(8)
C51 0.0249(11) 0.0282(11) 0.0411(13) -0.0002(10) 0.0056(9) -0.0008(9)
C52 0.0300(12) 0.0333(12) 0.0407(14) 0.0114(10) 0.0119(10) -0.0007(9)
C53 0.0311(11) 0.0399(13) 0.0274(12) 0.0036(10) 0.0091(9) 0.0004(10)
C54 0.0219(10) 0.0354(11) 0.0287(12) 0.0011(9) 0.0064(8) -0.0020(9)
C55 0.0147(9) 0.0314(11) 0.0285(11) 0.0043(9) 0.0066(8) 0.0006(8)
C56 0.0335(12) 0.0414(13) 0.0299(12) -0.0025(10) 0.0028(10) -0.0007(10)
C57 0.0481(16) 0.106(2) 0.0411(16) -0.0201(16) 0.0052(13) 0.0217(16)
C58 0.0460(15) 0.0629(17) 0.0440(16) -0.0101(13) -0.0052(12) -0.0092(13)
C59 0.0414(13) 0.0418(13) 0.0281(12) 0.0002(10) 0.0060(10) -0.0096(10)
C60 0.0601(18) 0.0425(15) 0.0681(19) -0.0175(14) 0.0126(15) -0.0012(13)
C61 0.0500(16) 0.0626(18) 0.0521(17) -0.0158(14) -0.0057(13) -0.0090(13)

loop_
_atom_type_symbol
_atom_type_description
_atom_type_scat_dispersion_real
_atom_type_scat_dispersion_imag
_atom_type_scat_source
C C 0.0033 0.0016 'International Tables Vol C Tables 4.2.6.8 and 6.1.1.4'
H H 0.0000 0.0000 'International Tables Vol C Tables 4.2.6.8 and 6.1.1.4'
O O 0.0106 0.0060 'International Tables Vol C Tables 4.2.6.8 and 6.1.1.4'
N N 0.0061 0.0033 'International Tables Vol C Tables 4.2.6.8 and 6.1.1.4'
Cr Cr 0.3209 0.6236 'International Tables Vol C Tables 4.2.6.8 and 6.1.1.4'

loop_
_geom_angle_atom_site_label_1
_geom_angle_atom_site_label_2
_geom_angle_atom_site_label_3
_geom_angle
C3 Cr1 C2 70.01(9)
C3 Cr1 C1 88.22(10)
C2 Cr1 C1 87.19(10)
C3 Cr1 N1 158.82(8)
C2 Cr1 N1 96.72(8)
C1 Cr1 N1 108.09(9)
C3 Cr1 N2 99.92(8)
C2 Cr1 N2 163.87(8)
C1 Cr1 N2 105.49(8)
N1 Cr1 N2 88.89(7)
N3 Cr2 N4 91.02(7)
N3 Cr2 O2 169.15(6)
N4 Cr2 O2 94.30(6)
N3 Cr2 O3 94.71(6)
N4 Cr2 O3 169.22(7)
O2 Cr2 O3 81.62(6)
C17 N1 C9 116.72(16)
C17 N1 Cr1 127.89(13)
C9 N1 Cr1 115.37(12)
C19 N2 C26 117.11(16)
C19 N2 Cr1 127.57(13)
C26 N2 Cr1 115.19(12)
C46 N3 C38 119.23(16)
C46 N3 Cr2 127.30(13)
C38 N3 Cr2 113.18(12)
C48 N4 C55 118.87(16)
C48 N4 Cr2 126.68(13)
C55 N4 Cr2 114.28(12)
C2 O2 Cr2 122.34(12)
C3 O3 Cr2 123.59(13)
O1 C1 Cr1 179.1(2)
O2 C2 Cr1 162.04(16)
O3 C3 Cr1 160.32(16)
C5 C4 C9 117.7(2)
C5 C4 C10 119.42(19)
C9 C4 C10 122.87(18)
C6 C5 C4 121.7(2)
C7 C6 C5 119.6(2)
C6 C7 C8 121.6(2)
C7 C8 C9 117.75(19)
C7 C8 C13 119.49(19)
C9 C8 C13 122.72(17)
C4 C9 C8 121.55(18)
C4 C9 N1 118.29(18)
C8 C9 N1 120.08(18)
C12 C10 C4 111.52(19)
C12 C10 C11 109.1(2)
C4 C10 C11 112.2(2)
C8 C13 C14 112.33(17)
C8 C13 C15 110.78(18)
C14 C13 C15 109.74(18)
N1 C17 C18 123.04(18)
N1 C17 C16 120.30(18)
C18 C17 C16 116.63(18)
C17 C18 C19 127.55(19)
N2 C19 C18 123.12(18)
N2 C19 C20 120.28(18)
C18 C19 C20 116.58(18)
C22 C21 C26 117.9(2)
C22 C21 C27 119.1(2)
C26 C21 C27 123.03(18)
C23 C22 C21 121.3(2)
C24 C23 C22 120.1(2)
C23 C24 C25 121.1(2)
C24 C25 C26 118.3(2)
C24 C25 C30 119.1(2)
C26 C25 C30 122.60(19)
C21 C26 C25 121.39(19)
C21 C26 N2 121.02(18)
C25 C26 N2 117.53(18)
C21 C27 C28 111.33(19)
C21 C27 C29 112.01(18)
C28 C27 C29 109.05(19)
C25 C30 C32 112.07(19)
C25 C30 C31 111.1(2)
C32 C30 C31 110.5(2)
C34 C33 C38 117.8(2)
C34 C33 C39 121.2(2)
C38 C33 C39 120.93(18)
C35 C34 C33 121.2(2)
C34 C35 C36 120.5(2)
C35 C36 C37 121.3(2)
C36 C37 C38 117.2(2)
C36 C37 C42 120.4(2)
C38 C37 C42 122.41(19)
C37 C38 C33 121.97(18)
C37 C38 N3 119.63(18)
C33 C38 N3 118.16(17)
C33 C39 C41 113.5(2)
C33 C39 C40 111.7(2)
C41 C39 C40 109.8(2)
C37 C42 C43 112.1(2)
C37 C42 C44 112.1(2)
C43 C42 C44 109.2(2)
N3 C46 C47 123.18(18)
N3 C46 C45 119.76(17)
C47 C46 C45 117.06(17)
C46 C47 C48 127.88(19)
N4 C48 C47 123.69(18)
N4 C48 C49 119.49(18)
C47 C48 C49 116.82(18)
C51 C50 C55 118.14(19)
C51 C50 C56 120.29(19)
C55 C50 C56 121.58(18)
C52 C51 C50 121.1(2)
C53 C52 C51 119.9(2)
C52 C53 C54 121.3(2)
C53 C54 C55 118.09(19)
C53 C54 C59 119.45(19)
C55 C54 C59 122.45(18)
C54 C55 C50 121.34(18)
C54 C55 N4 119.62(18)
C50 C55 N4 118.81(18)
C50 C56 C57 111.37(19)
C50 C56 C58 112.26(18)
C57 C56 C58 111.0(2)
C54 C59 C61 111.0(2)
C54 C59 C60 111.46(19)
C61 C59 C60 110.1(2)

loop_
_geom_bond_atom_site_label_1
_geom_bond_atom_site_label_2
_geom_bond_distance
Cr1 C3 1.797(2)
Cr1 C2 1.797(2)
Cr1 C1 1.833(2)
Cr1 N1 2.0139(17)
Cr1 N2 2.0243(17)
Cr2 N3 1.9992(17)
Cr2 N4 2.0022(17)
Cr2 O2 2.0894(15)
Cr2 O3 2.0905(15)
N1 C17 1.336(2)
N1 C9 1.449(2)
N2 C19 1.335(3)
N2 C26 1.448(2)
N3 C46 1.330(2)
N3 C38 1.445(2)
N4 C48 1.330(3)
N4 C55 1.448(2)
O1 C1 1.163(3)
O2 C2 1.203(2)
O3 C3 1.204(2)
C4 C5 1.395(3)
C4 C9 1.404(3)
C4 C10 1.518(3)
C5 C6 1.375(3)
C6 C7 1.375(3)
C7 C8 1.396(3)
C8 C9 1.404(3)
C8 C13 1.514(3)
C10 C12 1.515(3)
C10 C11 1.526(3)
C13 C14 1.533(3)
C13 C15 1.532(3)
C16 C17 1.512(3)
C17 C18 1.391(3)
C18 C19 1.397(3)
C19 C20 1.513(3)
C21 C22 1.394(3)
C21 C26 1.399(3)
C21 C27 1.516(3)
C22 C23 1.377(3)
C23 C24 1.374(3)
C24 C25 1.390(3)
C25 C26 1.401(3)
C25 C30 1.511(3)
C27 C28 1.529(3)
C27 C29 1.532(3)
C30 C32 1.520(4)
C30 C31 1.523(4)
C33 C34 1.390(3)
C33 C38 1.403(3)
C33 C39 1.523(3)
C34 C35 1.364(4)
C35 C36 1.376(4)
C36 C37 1.398(3)
C37 C38 1.399(3)
C37 C42 1.507(3)
C39 C41 1.522(3)
C39 C40 1.525(4)
C42 C43 1.524(4)
C42 C44 1.527(4)
C45 C46 1.504(3)
C46 C47 1.399(3)
C47 C48 1.397(3)
C48 C49 1.511(3)
C50 C51 1.387(3)
C50 C55 1.405(3)
C50 C56 1.517(3)
C51 C52 1.381(3)
C52 C53 1.376(3)
C53 C54 1.389(3)
C54 C55 1.399(3)
C54 C59 1.519(3)
C56 C57 1.522(3)
C56 C58 1.523(3)
C59 C61 1.522(3)
C59 C60 1.533(3)

loop_
_geom_torsion_atom_site_label_1
_geom_torsion_atom_site_label_2
_geom_torsion_atom_site_label_3
_geom_torsion_atom_site_label_4
_geom_torsion
C3 Cr1 N1 C17 -128.8(2)
C2 Cr1 N1 C17 -178.31(17)
C1 Cr1 N1 C17 92.46(18)
N2 Cr1 N1 C17 -13.48(17)
C3 Cr1 N1 C9 49.7(3)
C2 Cr1 N1 C9 0.10(15)
C1 Cr1 N1 C9 -89.12(15)
N2 Cr1 N1 C9 164.94(14)
C3 Cr1 N2 C19 172.73(17)
C2 Cr1 N2 C19 122.8(3)
C1 Cr1 N2 C19 -96.37(18)
N1 Cr1 N2 C19 12.10(17)
C3 Cr1 N2 C26 -2.99(15)
C2 Cr1 N2 C26 -52.9(3)
C1 Cr1 N2 C26 87.91(15)
N1 Cr1 N2 C26 -163.62(14)
N4 Cr2 N3 C46 -1.98(16)
O2 Cr2 N3 C46 -121.4(3)
O3 Cr2 N3 C46 168.87(16)
N4 Cr2 N3 C38 171.65(13)
O2 Cr2 N3 C38 52.2(4)
O3 Cr2 N3 C38 -17.49(13)
N3 Cr2 N4 C48 5.34(18)
O2 Cr2 N4 C48 175.88(17)
O3 Cr2 N4 C48 -116.8(3)
N3 Cr2 N4 C55 -179.57(14)
O2 Cr2 N4 C55 -9.03(14)
O3 Cr2 N4 C55 58.3(4)
N3 Cr2 O2 C2 -73.6(4)
N4 Cr2 O2 C2 167.25(17)
O3 Cr2 O2 C2 -2.71(17)
N3 Cr2 O3 C3 172.25(17)
N4 Cr2 O3 C3 -65.9(4)
O2 Cr2 O3 C3 2.53(17)
C3 Cr1 C1 O1 -73(14)
C2 Cr1 C1 O1 -3(14)
N1 Cr1 C1 O1 93(14)
N2 Cr1 C1 O1 -173(100)
Cr2 O2 C2 Cr1 2.9(7)
C3 Cr1 C2 O2 -0.7(6)
C1 Cr1 C2 O2 -89.9(6)
N1 Cr1 C2 O2 162.2(6)
N2 Cr1 C2 O2 52.6(7)
Cr2 O3 C3 Cr1 -1.8(6)
C2 Cr1 C3 O3 -0.1(5)
C1 Cr1 C3 O3 87.6(5)
N1 Cr1 C3 O3 -53.6(7)
N2 Cr1 C3 O3 -167.0(5)
C9 C4 C5 C6 0.7(3)
C10 C4 C5 C6 178.7(2)
C4 C5 C6 C7 -0.5(3)
C5 C6 C7 C8 -0.2(3)
C6 C7 C8 C9 0.4(3)
C6 C7 C8 C13 -177.4(2)
C5 C4 C9 C8 -0.5(3)
C10 C4 C9 C8 -178.38(19)
C5 C4 C9 N1 176.13(18)
C10 C4 C9 N1 -1.8(3)
C7 C8 C9 C4 -0.1(3)
C13 C8 C9 C4 177.62(18)
C7 C8 C9 N1 -176.64(18)
C13 C8 C9 N1 1.1(3)
C17 N1 C9 C4 87.4(2)
Cr1 N1 C9 C4 -91.20(19)
C17 N1 C9 C8 -96.0(2)
Cr1 N1 C9 C8 85.43(19)
C5 C4 C10 C12 -61.2(3)
C9 C4 C10 C12 116.7(2)
C5 C4 C10 C11 61.5(3)
C9 C4 C10 C11 -120.6(2)
C7 C8 C13 C14 -65.3(3)
C9 C8 C13 C14 117.0(2)
C7 C8 C13 C15 57.8(2)
C9 C8 C13 C15 -119.9(2)
C9 N1 C17 C18 -170.89(19)
Cr1 N1 C17 C18 7.5(3)
C9 N1 C17 C16 6.9(3)
Cr1 N1 C17 C16 -174.67(15)
N1 C17 C18 C19 6.1(3)
C16 C17 C18 C19 -171.8(2)
C26 N2 C19 C18 170.88(19)
Cr1 N2 C19 C18 -4.8(3)
C26 N2 C19 C20 -7.6(3)
Cr1 N2 C19 C20 176.76(15)
C17 C18 C19 N2 -7.5(3)
C17 C18 C19 C20 171.0(2)
C26 C21 C22 C23 0.2(3)
C27 C21 C22 C23 180.0(2)
C21 C22 C23 C24 1.3(3)
C22 C23 C24 C25 -1.2(3)
C23 C24 C25 C26 -0.5(3)
C23 C24 C25 C30 -179.7(2)
C22 C21 C26 C25 -2.0(3)
C27 C21 C26 C25 178.28(18)
C22 C21 C26 N2 175.05(18)
C27 C21 C26 N2 -4.7(3)
C24 C25 C26 C21 2.1(3)
C30 C25 C26 C21 -178.7(2)
C24 C25 C26 N2 -175.03(18)
C30 C25 C26 N2 4.1(3)
C19 N2 C26 C21 92.3(2)
Cr1 N2 C26 C21 -91.54(19)
C19 N2 C26 C25 -90.6(2)
Cr1 N2 C26 C25 85.60(19)
C22 C21 C27 C28 -61.8(2)
C26 C21 C27 C28 117.9(2)
C22 C21 C27 C29 60.6(3)
C26 C21 C27 C29 -119.7(2)
C24 C25 C30 C32 -65.6(3)
C26 C25 C30 C32 115.3(2)
C24 C25 C30 C31 58.6(3)
C26 C25 C30 C31 -120.5(2)
C38 C33 C34 C35 0.7(3)
C39 C33 C34 C35 179.5(2)
C33 C34 C35 C36 1.3(4)
C34 C35 C36 C37 -1.5(4)
C35 C36 C37 C38 -0.3(3)
C35 C36 C37 C42 -179.8(2)
C36 C37 C38 C33 2.4(3)
C42 C37 C38 C33 -178.1(2)
C36 C37 C38 N3 -171.80(18)
C42 C37 C38 N3 7.7(3)
C34 C33 C38 C37 -2.7(3)
C39 C33 C38 C37 178.61(19)
C34 C33 C38 N3 171.67(18)
C39 C33 C38 N3 -7.1(3)
C46 N3 C38 C37 -98.1(2)
Cr2 N3 C38 C37 87.71(19)
C46 N3 C38 C33 87.5(2)
Cr2 N3 C38 C33 -86.74(19)
C34 C33 C39 C41 37.7(3)
C38 C33 C39 C41 -143.6(2)
C34 C33 C39 C40 -87.1(3)
C38 C33 C39 C40 91.6(3)
C36 C37 C42 C43 54.9(3)
C38 C37 C42 C43 -124.5(2)
C36 C37 C42 C44 -68.3(3)
C38 C37 C42 C44 112.2(2)
C38 N3 C46 C47 -174.63(18)
Cr2 N3 C46 C47 -1.3(3)
C38 N3 C46 C45 5.1(3)
Cr2 N3 C46 C45 178.36(13)
N3 C46 C47 C48 2.9(3)
C45 C46 C47 C48 -176.8(2)
C55 N4 C48 C47 179.57(18)
Cr2 N4 C48 C47 -5.5(3)
C55 N4 C48 C49 -0.2(3)
Cr2 N4 C48 C49 174.64(15)
C46 C47 C48 N4 0.8(3)
C46 C47 C48 C49 -179.4(2)
C55 C50 C51 C52 0.7(3)
C56 C50 C51 C52 -179.42(19)
C50 C51 C52 C53 1.4(3)
C51 C52 C53 C54 -2.0(3)
C52 C53 C54 C55 0.4(3)
C52 C53 C54 C59 -179.5(2)
C53 C54 C55 C50 1.8(3)
C59 C54 C55 C50 -178.32(19)
C53 C54 C55 N4 -172.57(18)
C59 C54 C55 N4 7.3(3)
C51 C50 C55 C54 -2.4(3)
C56 C50 C55 C54 177.76(18)
C51 C50 C55 N4 172.08(17)
C56 C50 C55 N4 -7.8(3)
C48 N4 C55 C54 -93.4(2)
Cr2 N4 C55 C54 91.08(19)
C48 N4 C55 C50 92.0(2)
Cr2 N4 C55 C50 -83.47(19)
C51 C50 C56 C57 -77.6(3)
C55 C50 C56 C57 102.3(3)
C51 C50 C56 C58 47.5(3)
C55 C50 C56 C58 -132.6(2)
C53 C54 C59 C61 62.6(3)
C55 C54 C59 C61 -117.3(2)
C53 C54 C59 C60 -60.5(3)
C55 C54 C59 C60 119.7(2)

loop_
_platon_squeeze_void_nr
_platon_squeeze_void_average_x
_platon_squeeze_void_average_y
_platon_squeeze_void_average_z
_platon_squeeze_void_volume
_platon_squeeze_void_count_electrons
1 0.144 0.045 0.755 197.2 41.1
2 -0.144 0.955 0.245 197.2 40.6
3 0.356 0.545 0.745 197.2 40.2
4 0.644 0.455 0.255 197.3 41.0
